data_7039431
loop_
_publ_author_name
'Duan, Yu-Lai'
'He, Jia-Xuan'
'Wang, Wei'
'Zhou, Jing-Jing'
'Huang, Yong'
'Yang, Ying'

_publ_section_title
;
 Synthesis and characterization of dinuclear rare-earth complexes
 supported by amine-bridged bis(phenolate) ligands and their catalytic
 activity for the ring-opening polymerization of l-lactide.
;
_journal_issue 26
_journal_name_full 'Dalton transactions (Cambridge, England : 2003)'
_journal_page_first 10807
_journal_page_last 10820
_journal_paper_doi 10.1039/c6dt01486k
_journal_volume 45
_journal_year 2016
_chemical_formula_moiety 'C94 H146 Li6 N2 O16, 2(C4 O), C4 H6 O, C2, 2(C H2)'
_chemical_formula_sum 'C110 H156 Li6 N2 O19'
_chemical_formula_weight 1852.01
_chemical_name_systematic
; 
 ? 
;
_space_group_IT_number 15
_symmetry_cell_setting monoclinic
_symmetry_space_group_name_Hall '-C 2yc'
_symmetry_space_group_name_H-M 'C 1 2/c 1'
_atom_sites_solution_hydrogens geom
_atom_sites_solution_primary direct
_atom_sites_solution_secondary difmap
_audit_creation_method SHELXL-97
_audit_update_record
;
2016-04-01 deposited with the CCDC.
2016-06-02 downloaded from the CCDC.
;
_cell_angle_alpha 90.00
_cell_angle_beta 103.886(4)
_cell_angle_gamma 90.00
_cell_formula_units_Z 4
_cell_length_a 17.2206(6)
_cell_length_b 26.5314(12)
_cell_length_c 26.9480(10)
_cell_measurement_reflns_used 6888
_cell_measurement_temperature 293(2)
_cell_measurement_theta_max 27.4780
_cell_measurement_theta_min 3.1440
_cell_volume 11952.4(8)
_computing_cell_refinement 'Bruker XSCANS'
_computing_data_collection 'Bruker XSCANS'
_computing_data_reduction 'Bruker SHELXTL'
_computing_molecular_graphics 'Bruker SHELXTL'
_computing_publication_material 'Bruker SHELXTL'
_computing_structure_refinement 'SHELXL-97 (Sheldrick, 1997)'
_computing_structure_solution 'SHELXS-97 (Sheldrick, 1990)'
_diffrn_ambient_temperature 293(2)
_diffrn_measured_fraction_theta_full 0.997
_diffrn_measured_fraction_theta_max 0.997
_diffrn_measurement_device_type 'SuperNova, Dual, Cu at zero, Eos'
_diffrn_measurement_method '\w scans'
_diffrn_radiation_monochromator graphite
_diffrn_radiation_source 'fine-focus sealed tube'
_diffrn_radiation_type MoK\a
_diffrn_radiation_wavelength 0.71073
_diffrn_reflns_av_R_equivalents 0.0343
_diffrn_reflns_av_sigmaI/netI 0.0463
_diffrn_reflns_limit_h_max 20
_diffrn_reflns_limit_h_min -20
_diffrn_reflns_limit_k_max 25
_diffrn_reflns_limit_k_min -31
_diffrn_reflns_limit_l_max 32
_diffrn_reflns_limit_l_min -32
_diffrn_reflns_number 26990
_diffrn_reflns_theta_full 25.00
_diffrn_reflns_theta_max 25.00
_diffrn_reflns_theta_min 3.13
_exptl_absorpt_coefficient_mu 0.068
_exptl_absorpt_correction_T_max 1.00000
_exptl_absorpt_correction_T_min 0.78546
_exptl_absorpt_correction_type multi-scan
_exptl_crystal_colour colorless
_exptl_crystal_density_diffrn 1.029
_exptl_crystal_density_method 'not measured'
_exptl_crystal_description block
_exptl_crystal_F_000 4000
_exptl_crystal_size_max 0.45
_exptl_crystal_size_mid 0.38
_exptl_crystal_size_min 0.24
_refine_diff_density_max 0.602
_refine_diff_density_min -0.289
_refine_diff_density_rms 0.061
_refine_ls_extinction_method none
_refine_ls_goodness_of_fit_ref 1.010
_refine_ls_hydrogen_treatment mixed
_refine_ls_matrix_type full
_refine_ls_number_parameters 758
_refine_ls_number_reflns 10504
_refine_ls_number_restraints 8
_refine_ls_restrained_S_all 1.009
_refine_ls_R_factor_all 0.1321
_refine_ls_R_factor_gt 0.0959
_refine_ls_shift/su_max 0.000
_refine_ls_shift/su_mean 0.000
_refine_ls_structure_factor_coef Fsqd
_refine_ls_weighting_details 'calc w=1/[\s^2^(Fo^2^)+(0.0100P)^2^+66.0000P] where P=(Fo^2^+2Fc^2^)/3'
_refine_ls_weighting_scheme calc
_refine_ls_wR_factor_gt 0.1860
_refine_ls_wR_factor_ref 0.1976
_reflns_number_gt 6994
_reflns_number_total 10504
_reflns_threshold_expression >2sigma(I)
_cod_data_source_file c6dt01486k1.cif
_cod_data_source_block hy76
_cod_depositor_comments
;
The following automatic conversions were performed:

'_symmetry_cell_setting' value 'Monoclinic' changed to 'monoclinic'
according to
/usr/data/users/saulius/crontab/automatic-downloads/rss-feeds/RSC/lib/dictionaries/cif_core.dic
dictionary named 'cif_core.dic' version 2.4.2 from 2011-04-26.

Automatic conversion script
Id: cif_fix_values 4268 2015-11-12 08:31:59Z antanas 

 Adding full bibliography for 7039431--7039442.cif.
;
_cod_original_sg_symbol_H-M 'C 2/c'
_cod_database_code 7039431

loop_
_symmetry_equiv_pos_as_xyz
'x, y, z'
'-x, y, -z+1/2'
'x+1/2, y+1/2, z'
'-x+1/2, y+1/2, -z+1/2'
'-x, -y, -z'
'x, -y, z-1/2'
'-x+1/2, -y+1/2, -z'
'x+1/2, -y+1/2, z-1/2'

loop_
_atom_site_label
_atom_site_type_symbol
_atom_site_fract_x
_atom_site_fract_y
_atom_site_fract_z
_atom_site_U_iso_or_equiv
_atom_site_adp_type
_atom_site_occupancy
_atom_site_symmetry_multiplicity
_atom_site_calc_flag
_atom_site_refinement_flags
_atom_site_disorder_assembly
_atom_site_disorder_group
Li1 Li 0.2261(3) 0.1149(2) 0.1546(2) 0.0332(13) Uani 1 1 d . B .
Li2 Li 0.3240(3) 0.1168(2) 0.1020(2) 0.0391(14) Uani 1 1 d . B .
Li3 Li -0.0709(4) 0.1173(3) 0.2151(3) 0.0514(17) Uani 1 1 d . . .
O1 O 0.27633(13) 0.06146(9) 0.12576(9) 0.0361(6) Uani 1 1 d . . .
O2 O 0.27924(13) 0.17030(9) 0.13189(9) 0.0347(6) Uani 1 1 d . . .
O3 O 0.16424(13) 0.11382(10) 0.20426(9) 0.0394(6) Uani 1 1 d . B .
O4 O 0.03842(14) 0.11695(11) 0.21157(9) 0.0480(7) Uani 1 1 d . . .
O5 O 0.44352(14) 0.11545(12) 0.12394(11) 0.0556(8) Uani 1 1 d . . .
O6 O 0.31291(17) 0.12924(12) 0.02848(10) 0.0575(8) Uani 1 1 d . . .
O7 O -0.13411(18) 0.05787(17) 0.18720(15) 0.0829(12) Uani 1 1 d . C .
O8 O -0.1307(2) 0.17694(15) 0.18701(15) 0.0881(12) Uani 1 1 d . C .
N1 N 0.12077(15) 0.11747(11) 0.09949(10) 0.0298(6) Uani 1 1 d . . .
C1 C 0.2277(2) 0.02252(13) 0.12613(13) 0.0330(8) Uani 1 1 d . . .
C2 C 0.2535(2) -0.02236(14) 0.15368(14) 0.0372(8) Uani 1 1 d . . .
C3 C 0.1980(2) -0.06011(15) 0.15353(16) 0.0474(10) Uani 1 1 d . . .
H3A H 0.2153 -0.0891 0.1723 0.057 Uiso 1 1 calc R . .
C4 C 0.1179(2) -0.05758(16) 0.12712(16) 0.0491(10) Uani 1 1 d . A .
C5 C 0.0939(2) -0.01342(14) 0.09985(14) 0.0423(9) Uani 1 1 d . . .
H5A H 0.0408 -0.0102 0.0819 0.051 Uiso 1 1 calc R . .
C6 C 0.1463(2) 0.02584(13) 0.09858(13) 0.0340(8) Uani 1 1 d . . .
C7 C 0.1190(2) 0.07218(13) 0.06744(13) 0.0340(8) Uani 1 1 d . . .
H7A H 0.1532 0.0776 0.0441 0.041 Uiso 1 1 calc R . .
H7B H 0.0649 0.0670 0.0472 0.041 Uiso 1 1 calc R . .
C8 C 0.1231(2) 0.16461(13) 0.07051(12) 0.0318(8) Uani 1 1 d . . .
H8A H 0.0698 0.1717 0.0498 0.038 Uiso 1 1 calc R . .
H8B H 0.1581 0.1598 0.0475 0.038 Uiso 1 1 calc R . .
C9 C 0.15182(19) 0.20915(13) 0.10418(13) 0.0316(8) Uani 1 1 d . . .
C10 C 0.1013(2) 0.24903(14) 0.10633(13) 0.0357(8) Uani 1 1 d . . .
H10A H 0.0486 0.2474 0.0873 0.043 Uiso 1 1 calc R . .
C11 C 0.1265(2) 0.29187(14) 0.13612(13) 0.0377(8) Uani 1 1 d . . .
C12 C 0.2061(2) 0.29252(14) 0.16305(13) 0.0372(8) Uani 1 1 d . . .
H12A H 0.2245 0.3207 0.1830 0.045 Uiso 1 1 calc R . .
C13 C 0.2601(2) 0.25375(14) 0.16209(13) 0.0349(8) Uani 1 1 d . . .
C14 C 0.23295(19) 0.20992(13) 0.13298(13) 0.0306(8) Uani 1 1 d . . .
C15 C 0.05897(18) 0.11729(15) 0.12820(12) 0.0343(8) Uani 1 1 d . . .
H15A H 0.0248 0.0882 0.1179 0.041 Uiso 1 1 calc R . .
H15B H 0.0262 0.1472 0.1192 0.041 Uiso 1 1 calc R . .
C16 C 0.09080(19) 0.11598(14) 0.18534(13) 0.0355(8) Uani 1 1 d . . .
C17 C 0.3406(2) -0.02841(15) 0.18333(15) 0.0438(9) Uani 1 1 d . . .
C18 C 0.3613(2) 0.01148(17) 0.22509(15) 0.0546(11) Uani 1 1 d . . .
H18A H 0.3266 0.0079 0.2479 0.082 Uiso 1 1 calc R . .
H18B H 0.3545 0.0444 0.2099 0.082 Uiso 1 1 calc R . .
H18C H 0.4159 0.0073 0.2438 0.082 Uiso 1 1 calc R . .
C19 C 0.3575(3) -0.08011(17) 0.2090(2) 0.0669(14) Uani 1 1 d . . .
H19A H 0.3239 -0.0848 0.2325 0.100 Uiso 1 1 calc R . .
H19B H 0.4126 -0.0819 0.2273 0.100 Uiso 1 1 calc R . .
H19C H 0.3464 -0.1060 0.1835 0.100 Uiso 1 1 calc R . .
C20 C 0.3962(2) -0.02323(17) 0.14695(17) 0.0532(11) Uani 1 1 d . . .
H20A H 0.3881 0.0091 0.1304 0.080 Uiso 1 1 calc R . .
H20B H 0.3846 -0.0494 0.1217 0.080 Uiso 1 1 calc R . .
H20C H 0.4508 -0.0261 0.1660 0.080 Uiso 1 1 calc R . .
C21 C 0.0593(3) -0.10032(19) 0.1300(2) 0.0733(16) Uani 1 1 d . . .
C22 C 0.0422(6) -0.0938(3) 0.1905(4) 0.074(3) Uani 0.60 1 d P A 2
H22A H 0.0922 -0.0891 0.2150 0.112 Uiso 0.60 1 calc PR A 2
H22B H 0.0164 -0.1236 0.1990 0.112 Uiso 0.60 1 calc PR A 2
H22C H 0.0084 -0.0651 0.1910 0.112 Uiso 0.60 1 calc PR A 2
C23 C -0.0202(9) -0.0928(6) 0.0992(6) 0.079(5) Uani 0.40 1 d P A 2
H23A H -0.0199 -0.0956 0.0637 0.118 Uiso 0.40 1 calc PR A 2
H23B H -0.0386 -0.0598 0.1057 0.118 Uiso 0.40 1 calc PR A 2
H23C H -0.0552 -0.1178 0.1076 0.118 Uiso 0.40 1 calc PR A 2
C22' C 0.0001(11) -0.0874(7) 0.1528(7) 0.097(6) Uani 0.40 1 d P A 1
H22D H -0.0472 -0.0789 0.1272 0.146 Uiso 0.40 1 calc PR A 1
H22E H 0.0167 -0.0589 0.1748 0.146 Uiso 0.40 1 calc PR A 1
H22F H -0.0112 -0.1153 0.1727 0.146 Uiso 0.40 1 calc PR A 1
C23' C 0.0054(7) -0.1108(4) 0.0693(4) 0.101(4) Uani 0.60 1 d P A 1
H23D H 0.0408 -0.1125 0.0468 0.152 Uiso 0.60 1 calc PR A 1
H23E H -0.0321 -0.0838 0.0589 0.152 Uiso 0.60 1 calc PR A 1
H23F H -0.0231 -0.1421 0.0680 0.152 Uiso 0.60 1 calc PR A 1
C24 C 0.0984(3) -0.15071(18) 0.1363(2) 0.0852(17) Uani 1 1 d . A .
H24A H 0.1115 -0.1603 0.1050 0.128 Uiso 1 1 calc R . .
H24B H 0.0625 -0.1751 0.1449 0.128 Uiso 1 1 calc R . .
H24C H 0.1463 -0.1492 0.1632 0.128 Uiso 1 1 calc R . .
C25 C 0.0696(2) 0.33455(15) 0.14249(16) 0.0471(10) Uani 1 1 d . . .
C26 C 0.0478(3) 0.32794(17) 0.19405(18) 0.0625(13) Uani 1 1 d . . .
H26A H 0.0229 0.2957 0.1950 0.094 Uiso 1 1 calc R . .
H26B H 0.0116 0.3542 0.1983 0.094 Uiso 1 1 calc R . .
H26C H 0.0955 0.3298 0.2211 0.094 Uiso 1 1 calc R . .
C27 C -0.0074(3) 0.33356(18) 0.1006(2) 0.0744(16) Uani 1 1 d . . .
H27A H -0.0325 0.3012 0.1002 0.112 Uiso 1 1 calc R . .
H27B H 0.0046 0.3396 0.0681 0.112 Uiso 1 1 calc R . .
H27C H -0.0429 0.3593 0.1071 0.112 Uiso 1 1 calc R . .
C28 C 0.1088(3) 0.38638(16) 0.14277(19) 0.0637(12) Uani 1 1 d . . .
H28A H 0.1228 0.3917 0.1108 0.096 Uiso 1 1 calc R . .
H28B H 0.1562 0.3879 0.1701 0.096 Uiso 1 1 calc R . .
H28C H 0.0720 0.4121 0.1476 0.096 Uiso 1 1 calc R . .
C29 C 0.3483(2) 0.25796(15) 0.19149(14) 0.0407(9) Uani 1 1 d . . .
C30 C 0.3668(2) 0.30849(17) 0.21906(18) 0.0616(13) Uani 1 1 d . . .
H30A H 0.3338 0.3124 0.2429 0.092 Uiso 1 1 calc R . .
H30B H 0.3560 0.3354 0.1945 0.092 Uiso 1 1 calc R . .
H30C H 0.4221 0.3094 0.2370 0.092 Uiso 1 1 calc R . .
C31 C 0.3681(2) 0.21624(17) 0.23237(15) 0.0525(11) Uani 1 1 d . . .
H31A H 0.3341 0.2197 0.2557 0.079 Uiso 1 1 calc R . .
H31B H 0.4230 0.2191 0.2508 0.079 Uiso 1 1 calc R . .
H31C H 0.3595 0.1838 0.2161 0.079 Uiso 1 1 calc R . .
C32 C 0.4024(2) 0.25314(16) 0.15411(16) 0.0487(10) Uani 1 1 d . . .
H32A H 0.3898 0.2794 0.1289 0.073 Uiso 1 1 calc R . .
H32B H 0.3940 0.2209 0.1375 0.073 Uiso 1 1 calc R . .
H32C H 0.4573 0.2561 0.1725 0.073 Uiso 1 1 calc R . .
C33 C 0.4904(2) 0.1149(2) 0.17534(17) 0.0649(13) Uani 1 1 d . B .
H33A H 0.4742 0.0873 0.1941 0.078 Uiso 1 1 calc R . .
H33B H 0.4835 0.1462 0.1924 0.078 Uiso 1 1 calc R . .
C34 C 0.5760(3) 0.1087(3) 0.1731(2) 0.0868(18) Uani 1 1 d . . .
C35 C 0.5679(5) 0.0760(5) 0.1269(4) 0.110(4) Uani 0.60 1 d P B 2
H35A H 0.5686 0.0407 0.1364 0.132 Uiso 0.60 1 calc PR B 2
H35B H 0.6115 0.0821 0.1106 0.132 Uiso 0.60 1 calc PR B 2
C36 C 0.4860(4) 0.0899(4) 0.0898(3) 0.078(3) Uani 0.60 1 d P B 2
H36A H 0.4934 0.1121 0.0628 0.094 Uiso 0.60 1 calc PR B 2
H36B H 0.4575 0.0599 0.0748 0.094 Uiso 0.60 1 calc PR B 2
C35' C 0.5821(6) 0.1397(7) 0.1356(6) 0.087(5) Uani 0.40 1 d P B 1
H35C H 0.6198 0.1266 0.1172 0.105 Uiso 0.40 1 calc PR B 1
H35D H 0.6004 0.1727 0.1491 0.105 Uiso 0.40 1 calc PR B 1
C36' C 0.4974(5) 0.1434(5) 0.0997(4) 0.054(3) Uani 0.40 1 d P B 1
H36C H 0.4809 0.1784 0.0949 0.064 Uiso 0.40 1 calc PR B 1
H36D H 0.4971 0.1290 0.0666 0.064 Uiso 0.40 1 calc PR B 1
C37 C 0.2883(4) 0.0989(2) -0.0157(2) 0.0855(17) Uani 1 1 d . B .
H37A H 0.2615 0.0688 -0.0081 0.103 Uiso 1 1 calc R . .
H37B H 0.3340 0.0890 -0.0287 0.103 Uiso 1 1 calc R . .
C38 C 0.2327(3) 0.1307(3) -0.0535(2) 0.095(2) Uani 1 1 d . . .
H38A H 0.2428 0.1266 -0.0872 0.114 Uiso 1 1 calc R B .
H38B H 0.1777 0.1213 -0.0552 0.114 Uiso 1 1 calc R . .
C39 C 0.2475(3) 0.1835(2) -0.03599(19) 0.0798(16) Uani 1 1 d . B .
H39A H 0.2629 0.2041 -0.0618 0.096 Uiso 1 1 calc R . .
H39B H 0.2002 0.1981 -0.0280 0.096 Uiso 1 1 calc R . .
C40 C 0.3134(3) 0.1798(2) 0.0103(2) 0.0841(18) Uani 1 1 d . B .
H40A H 0.3641 0.1872 0.0022 0.101 Uiso 1 1 calc R . .
H40B H 0.3054 0.2035 0.0360 0.101 Uiso 1 1 calc R . .
C41 C -0.1262(8) 0.0080(5) 0.2235(5) 0.069(3) Uani 0.50 1 d P C 2
H41A H -0.0721 -0.0052 0.2310 0.083 Uiso 0.50 1 calc PR C 2
H41B H -0.1403 0.0158 0.2554 0.083 Uiso 0.50 1 calc PR C 2
C41' C -0.1015(10) 0.0194(7) 0.1958(10) 0.151(10) Uani 0.50 1 d P C 1
H41C H -0.0637 0.0201 0.2289 0.182 Uiso 0.50 1 calc PR C 1
H41D H -0.0729 0.0114 0.1698 0.182 Uiso 0.50 1 calc PR C 1
C42 C -0.1793(4) -0.0261(3) 0.1953(4) 0.134(3) Uani 1 1 d . . .
H42A H -0.1800 -0.0569 0.2117 0.161 Uiso 1 1 calc R C 1
C43 C -0.2411(4) 0.0028(3) 0.1594(3) 0.116(3) Uani 1 1 d . C .
H43A H -0.2936 -0.0041 0.1651 0.140 Uiso 1 1 calc R . .
H43B H -0.2415 -0.0058 0.1243 0.140 Uiso 1 1 calc R . .
C44 C -0.2190(3) 0.0580(3) 0.1700(2) 0.094(2) Uani 1 1 d . . .
H44A H -0.2361 0.0780 0.1392 0.113 Uiso 1 1 calc R C .
H44B H -0.2435 0.0714 0.1961 0.113 Uiso 1 1 calc R . .
C45 C -0.2119(6) 0.1810(5) 0.1840(6) 0.072(4) Uani 0.40 1 d P C 2
H45A H -0.2271 0.1646 0.2124 0.087 Uiso 0.40 1 calc PR C 2
H45B H -0.2441 0.1683 0.1519 0.087 Uiso 0.40 1 calc PR C 2
C46 C -0.2157(11) 0.2384(7) 0.1874(12) 0.095(8) Uani 0.50 1 d P C 2
H46A H -0.2695 0.2503 0.1726 0.114 Uiso 0.50 1 calc PR C 2
H46B H -0.2003 0.2492 0.2228 0.114 Uiso 0.50 1 calc PR C 2
C47 C -0.1594(7) 0.2589(4) 0.1587(6) 0.099(4) Uani 0.70 1 d P C 2
H47A H -0.1296 0.2875 0.1759 0.119 Uiso 0.70 1 calc PR C 2
H47B H -0.1864 0.2683 0.1241 0.119 Uiso 0.70 1 calc PR C 2
C48 C -0.1059(8) 0.2125(4) 0.1597(7) 0.163(7) Uani 0.70 1 d P C 2
H48A H -0.1095 0.2006 0.1252 0.195 Uiso 0.70 1 calc PR C 2
H48B H -0.0506 0.2211 0.1751 0.195 Uiso 0.70 1 calc PR C 2
C45' C -0.1620(8) 0.2131(4) 0.2247(4) 0.107(4) Uani 0.60 1 d P C 1
H45C H -0.2020 0.1961 0.2387 0.128 Uiso 0.60 1 calc PR C 1
H45D H -0.1182 0.2234 0.2527 0.128 Uiso 0.60 1 calc PR C 1
C46' C -0.1970(19) 0.2569(9) 0.1943(8) 0.130(11) Uani 0.50 1 d P C 1
H46C H -0.2489 0.2652 0.2002 0.156 Uiso 0.50 1 calc PR C 1
H46D H -0.1623 0.2861 0.2024 0.156 Uiso 0.50 1 calc PR C 1
C47' C -0.204(3) 0.2412(11) 0.1425(13) 0.151(18) Uani 0.30 1 d P C 1
H47C H -0.2577 0.2283 0.1281 0.182 Uiso 0.30 1 calc PR C 1
H47D H -0.1947 0.2694 0.1218 0.182 Uiso 0.30 1 calc PR C 1
C48' C -0.1480(10) 0.2039(8) 0.1436(7) 0.059(5) Uani 0.30 1 d PU C 1
H48C H -0.1674 0.1812 0.1151 0.071 Uiso 0.30 1 calc PR C 1
H48D H -0.0992 0.2193 0.1389 0.071 Uiso 0.30 1 calc PR C 1
C49 C 0.2183(12) -0.1054(8) -0.0014(13) 0.269(19) Uani 0.50 1 d P . .
H49A H 0.2142 -0.1255 0.0279 0.322 Uiso 0.50 1 calc PR . .
H49B H 0.2498 -0.1233 -0.0211 0.322 Uiso 0.50 1 calc PR . .
O9 O 0.2465(8) -0.0612(9) 0.0116(5) 0.236(10) Uani 0.50 1 d P . .
C50 C 0.1468(7) -0.0443(6) -0.0368(5) 0.091(4) Uani 0.50 1 d P . .
H50A H 0.1248 -0.0274 -0.0113 0.109 Uiso 0.50 1 calc PR . .
H50B H 0.1152 -0.0349 -0.0704 0.109 Uiso 0.50 1 calc PR . .
C51 C 0.1441(7) -0.0918(7) -0.0310(6) 0.130(6) Uani 0.50 1 d P . .
H51A H 0.1335 -0.1088 -0.0639 0.157 Uiso 0.50 1 calc PR . .
H51B H 0.1024 -0.1007 -0.0140 0.157 Uiso 0.50 1 calc PR . .
C52 C 0.2262(10) -0.0297(5) -0.0316(6) 0.114(5) Uani 0.50 1 d P . .
C61 C 0.5607(11) 0.0090(12) 0.0284(10) 0.230(13) Uani 0.50 1 d P . .
C55 C 0.5072(13) 0.0308(7) -0.0255(7) 0.148(8) Uani 0.50 1 d P . .
C62 C -0.207(3) 0.247(2) -0.026(2) 0.35(2) Uani 0.50 1 d PU . .
C54 C -0.143(2) 0.2425(8) 0.0290(9) 0.179(10) Uani 0.50 1 d P . .
O10 O -0.0954(7) 0.2386(5) -0.0120(5) 0.287(6) Uani 1 1 d U . .
C58 C -0.1815(16) 0.2848(9) 0.0082(12) 0.180(9) Uani 0.50 1 d PU . .
C62' C -0.0540(9) 0.2816(5) -0.0775(5) 0.113(5) Uani 0.50 1 d P . .
C53' C -0.0287(9) 0.2499(5) -0.0322(4) 0.099(5) Uani 0.50 1 d P . .
C70 C -0.1395(8) 0.3007(5) -0.0319(5) 0.182(4) Uani 1 1 d U . .
C53 C -0.1048(10) 0.3153(5) -0.0625(8) 0.129(7) Uani 0.50 1 d P . .

loop_
_atom_site_aniso_label
_atom_site_aniso_U_11
_atom_site_aniso_U_22
_atom_site_aniso_U_33
_atom_site_aniso_U_23
_atom_site_aniso_U_13
_atom_site_aniso_U_12
Li1 0.027(3) 0.038(3) 0.035(3) 0.006(3) 0.007(2) 0.002(3)
Li2 0.034(3) 0.043(4) 0.043(3) 0.006(3) 0.014(3) 0.005(3)
Li3 0.035(3) 0.073(5) 0.048(4) 0.004(4) 0.013(3) 0.008(3)
O1 0.0313(12) 0.0321(14) 0.0463(14) 0.0057(12) 0.0120(11) 0.0046(11)
O2 0.0271(12) 0.0322(14) 0.0444(14) 0.0022(11) 0.0080(10) 0.0038(10)
O3 0.0311(13) 0.0550(17) 0.0326(13) 0.0028(12) 0.0086(10) -0.0002(12)
O4 0.0350(13) 0.072(2) 0.0420(14) 0.0021(14) 0.0198(11) 0.0011(13)
O5 0.0326(13) 0.078(2) 0.0574(17) 0.0107(16) 0.0123(12) 0.0062(14)
O6 0.0653(19) 0.066(2) 0.0419(16) 0.0140(15) 0.0154(14) 0.0025(15)
O7 0.0386(17) 0.113(3) 0.093(3) -0.045(2) 0.0080(17) 0.0070(19)
O8 0.060(2) 0.103(3) 0.110(3) 0.054(3) 0.036(2) 0.024(2)
N1 0.0280(14) 0.0318(16) 0.0298(14) 0.0018(13) 0.0073(11) 0.0044(12)
C1 0.0326(18) 0.032(2) 0.0353(19) 0.0023(16) 0.0106(15) 0.0024(15)
C2 0.0354(19) 0.035(2) 0.042(2) 0.0053(17) 0.0120(16) 0.0078(16)
C3 0.047(2) 0.038(2) 0.057(3) 0.015(2) 0.0110(19) 0.0046(18)
C4 0.043(2) 0.042(2) 0.061(3) 0.014(2) 0.0108(19) -0.0036(18)
C5 0.0343(19) 0.042(2) 0.048(2) 0.0069(19) 0.0043(16) 0.0001(17)
C6 0.0346(18) 0.033(2) 0.0350(19) 0.0039(16) 0.0089(15) 0.0024(15)
C7 0.0334(18) 0.037(2) 0.0305(18) 0.0034(16) 0.0058(14) 0.0050(15)
C8 0.0333(18) 0.033(2) 0.0284(17) 0.0024(15) 0.0065(14) 0.0054(15)
C9 0.0314(17) 0.031(2) 0.0323(18) 0.0047(15) 0.0075(14) 0.0029(15)
C10 0.0318(18) 0.037(2) 0.0359(19) 0.0012(17) 0.0038(15) 0.0040(16)
C11 0.041(2) 0.035(2) 0.037(2) 0.0000(17) 0.0100(16) 0.0049(16)
C12 0.039(2) 0.033(2) 0.039(2) -0.0050(17) 0.0090(16) -0.0041(16)
C13 0.0322(18) 0.037(2) 0.0356(19) 0.0018(16) 0.0078(15) -0.0034(16)
C14 0.0278(17) 0.031(2) 0.0333(18) 0.0056(16) 0.0086(14) 0.0021(15)
C15 0.0255(16) 0.040(2) 0.0375(19) 0.0009(17) 0.0080(14) 0.0029(15)
C16 0.0311(18) 0.037(2) 0.042(2) 0.0018(17) 0.0152(15) 0.0010(16)
C17 0.036(2) 0.042(2) 0.053(2) 0.012(2) 0.0106(17) 0.0125(17)
C18 0.040(2) 0.071(3) 0.049(2) 0.006(2) 0.0038(18) 0.011(2)
C19 0.047(2) 0.058(3) 0.091(4) 0.030(3) 0.007(2) 0.016(2)
C20 0.041(2) 0.055(3) 0.065(3) 0.005(2) 0.016(2) 0.018(2)
C21 0.049(3) 0.054(3) 0.111(4) 0.031(3) 0.009(3) -0.010(2)
C22 0.068(6) 0.053(5) 0.115(8) 0.025(6) 0.048(6) -0.007(5)
C23 0.066(9) 0.083(12) 0.071(10) 0.020(9) -0.014(8) -0.044(8)
C22' 0.117(14) 0.097(13) 0.100(13) -0.034(11) 0.069(11) -0.059(11)
C23' 0.099(9) 0.081(8) 0.096(9) 0.019(7) -0.031(7) -0.047(7)
C24 0.094(4) 0.047(3) 0.110(5) 0.001(3) 0.014(3) -0.024(3)
C25 0.046(2) 0.040(2) 0.056(2) -0.006(2) 0.0112(19) 0.0092(18)
C26 0.066(3) 0.050(3) 0.080(3) -0.015(3) 0.035(3) 0.002(2)
C27 0.063(3) 0.059(3) 0.089(4) -0.019(3) -0.005(3) 0.035(2)
C28 0.072(3) 0.039(3) 0.084(3) 0.002(2) 0.027(3) 0.012(2)
C29 0.0317(18) 0.042(2) 0.045(2) -0.0018(18) 0.0029(16) -0.0070(16)
C30 0.046(2) 0.061(3) 0.071(3) -0.019(2) 0.000(2) -0.010(2)
C31 0.039(2) 0.068(3) 0.045(2) 0.008(2) -0.0010(18) -0.002(2)
C32 0.036(2) 0.050(3) 0.059(3) 0.007(2) 0.0100(18) -0.0073(18)
C33 0.052(3) 0.074(3) 0.062(3) 0.004(3) 0.001(2) 0.005(2)
C34 0.048(3) 0.123(5) 0.085(4) -0.006(4) 0.006(3) 0.012(3)
C35 0.044(5) 0.162(12) 0.124(9) 0.042(9) 0.022(5) 0.037(6)
C36 0.046(4) 0.118(8) 0.074(6) 0.008(6) 0.022(4) 0.009(5)
C35' 0.032(6) 0.137(14) 0.094(10) 0.043(10) 0.016(6) -0.002(7)
C36' 0.035(5) 0.071(8) 0.059(7) 0.008(6) 0.020(5) -0.002(5)
C37 0.118(5) 0.086(4) 0.066(3) -0.008(3) 0.047(3) 0.008(4)
C38 0.061(3) 0.152(7) 0.064(3) 0.000(4) 0.001(3) -0.011(4)
C39 0.085(4) 0.098(5) 0.060(3) 0.031(3) 0.025(3) 0.012(3)
C40 0.101(4) 0.083(4) 0.063(3) 0.028(3) 0.008(3) -0.036(3)
C41 0.068(9) 0.039(7) 0.089(9) 0.015(6) -0.002(6) 0.006(6)
C41' 0.067(11) 0.076(12) 0.28(3) -0.004(16) -0.025(14) -0.006(9)
C42 0.086(5) 0.100(6) 0.197(9) -0.016(6) -0.003(5) -0.006(4)
C43 0.090(5) 0.144(7) 0.111(5) -0.018(5) 0.017(4) -0.045(5)
C44 0.041(3) 0.139(6) 0.094(4) -0.001(4) 0.000(3) -0.002(3)
C45 0.037(6) 0.066(9) 0.115(11) 0.032(8) 0.021(6) 0.007(6)
C46 0.070(8) 0.078(16) 0.16(2) -0.032(13) 0.065(11) -0.008(9)
C47 0.111(8) 0.062(6) 0.151(11) -0.012(7) 0.086(8) 0.007(6)
C48 0.148(11) 0.045(6) 0.36(2) 0.015(9) 0.180(14) 0.004(6)
C45' 0.162(11) 0.097(9) 0.073(6) 0.012(6) 0.052(7) 0.080(9)
C46' 0.26(3) 0.069(15) 0.074(11) 0.017(11) 0.061(15) 0.068(16)
C47' 0.20(4) 0.07(2) 0.12(2) -0.033(18) -0.09(3) 0.06(2)
C48' 0.059(5) 0.059(5) 0.059(5) 0.0002(10) 0.0144(15) 0.0001(10)
C49 0.120(16) 0.152(19) 0.51(5) 0.23(3) 0.03(2) 0.021(14)
O9 0.140(11) 0.45(3) 0.086(8) -0.136(13) -0.037(8) 0.013(15)
C50 0.082(9) 0.101(10) 0.085(8) -0.007(8) 0.013(7) 0.039(8)
C51 0.051(7) 0.165(16) 0.148(14) 0.039(12) -0.029(8) -0.016(9)
C52 0.132(12) 0.092(10) 0.096(10) -0.024(8) -0.015(9) -0.061(9)
C61 0.100(13) 0.34(3) 0.25(3) 0.03(3) 0.055(16) 0.132(19)
C55 0.173(16) 0.165(15) 0.148(13) 0.128(12) 0.121(13) 0.085(13)
C62 0.263(13) 0.41(6) 0.38(7) -0.08(5) 0.07(4) -0.11(4)
C54 0.31(3) 0.086(13) 0.147(18) 0.023(13) 0.06(2) 0.050(17)
O10 0.288(12) 0.259(13) 0.298(13) -0.157(11) 0.038(11) 0.001(11)
C58 0.18(2) 0.117(17) 0.24(3) 0.021(18) 0.044(17) -0.012(15)
C62' 0.147(13) 0.080(9) 0.100(10) -0.001(8) 0.006(9) 0.028(9)
C53' 0.139(12) 0.094(10) 0.052(6) 0.021(6) 0.003(7) -0.060(9)
C70 0.180(12) 0.193(13) 0.160(11) 0.005(9) 0.015(8) 0.016(10)
C53 0.130(12) 0.062(8) 0.24(2) 0.011(10) 0.133(14) 0.005(8)

loop_
_atom_type_symbol
_atom_type_description
_atom_type_scat_dispersion_real
_atom_type_scat_dispersion_imag
_atom_type_scat_source
C C 0.0033 0.0016 'International Tables Vol C Tables 4.2.6.8 and 6.1.1.4'
H H 0.0000 0.0000 'International Tables Vol C Tables 4.2.6.8 and 6.1.1.4'
Li Li -0.0003 0.0001 'International Tables Vol C Tables 4.2.6.8 and 6.1.1.4'
N N 0.0061 0.0033 'International Tables Vol C Tables 4.2.6.8 and 6.1.1.4'
O O 0.0106 0.0060 'International Tables Vol C Tables 4.2.6.8 and 6.1.1.4'

loop_
_geom_angle_atom_site_label_1
_geom_angle_atom_site_label_2
_geom_angle_atom_site_label_3
_geom_angle
_geom_angle_site_symmetry_1
_geom_angle_site_symmetry_3
O3 Li1 O2 129.1(4) . .
O3 Li1 O1 131.0(3) . .
O2 Li1 O1 98.1(3) . .
O3 Li1 N1 87.9(2) . .
O2 Li1 N1 98.7(3) . .
O1 Li1 N1 97.9(3) . .
O3 Li1 Li2 171.0(3) . .
O2 Li1 Li2 49.4(2) . .
O1 Li1 Li2 48.8(2) . .
N1 Li1 Li2 101.1(3) . .
O3 Li1 C1 104.1(3) . .
O2 Li1 C1 126.7(3) . .
O1 Li1 C1 30.29(14) . .
N1 Li1 C1 83.5(2) . .
Li2 Li1 C1 77.8(2) . .
O3 Li1 C14 103.7(3) . .
O2 Li1 C14 29.44(13) . .
O1 Li1 C14 125.3(3) . .
N1 Li1 C14 83.4(2) . .
Li2 Li1 C14 77.1(2) . .
C1 Li1 C14 148.7(3) . .
O3 Li1 C16 25.55(12) . .
O2 Li1 C16 128.1(3) . .
O1 Li1 C16 130.5(3) . .
N1 Li1 C16 62.34(17) . .
Li2 Li1 C16 163.4(3) . .
C1 Li1 C16 100.2(2) . .
C14 Li1 C16 98.7(2) . .
O1 Li2 O2 100.7(3) . .
O1 Li2 O6 122.1(4) . .
O2 Li2 O6 110.6(3) . .
O1 Li2 O5 113.0(3) . .
O2 Li2 O5 112.6(3) . .
O6 Li2 O5 98.3(3) . .
O1 Li2 Li1 50.6(2) . .
O2 Li2 Li1 50.1(2) . .
O6 Li2 Li1 132.1(3) . .
O5 Li2 Li1 129.1(3) . .
O4 Li3 O4 90.2(3) . 2
O4 Li3 O8 115.0(4) . .
O4 Li3 O8 113.7(4) 2 .
O4 Li3 O7 116.1(4) . .
O4 Li3 O7 112.8(4) 2 .
O8 Li3 O7 108.2(3) . .
O4 Li3 C41' 97.8(5) . .
O4 Li3 C41' 101.0(6) 2 .
O8 Li3 C41' 130.9(5) . .
O7 Li3 C41' 23.0(4) . .
O4 Li3 Li3 45.3(2) . 2
O4 Li3 Li3 44.9(2) 2 2
O8 Li3 Li3 125.3(2) . 2
O7 Li3 Li3 126.3(2) . 2
C41' Li3 Li3 103.8(4) . 2
O4 Li3 C16 113.5(3) . 2
O4 Li3 C16 23.29(13) 2 2
O8 Li3 C16 102.1(3) . 2
O7 Li3 C16 100.0(3) . 2
C41' Li3 C16 96.4(6) . 2
Li3 Li3 C16 68.2(3) 2 2
C1 O1 Li2 160.2(3) . .
C1 O1 Li1 103.0(3) . .
Li2 O1 Li1 80.6(3) . .
C14 O2 Li2 156.5(3) . .
C14 O2 Li1 105.5(3) . .
Li2 O2 Li1 80.5(3) . .
C16 O3 Li1 113.4(3) . .
C16 O4 Li3 150.1(3) . .
C16 O4 Li3 120.1(3) . 2
Li3 O4 Li3 89.8(3) . 2
C33 O5 C36' 99.6(5) . .
C33 O5 C36 110.6(4) . .
C36' O5 C36 59.3(6) . .
C33 O5 Li2 126.2(3) . .
C36' O5 Li2 125.3(5) . .
C36 O5 Li2 117.0(4) . .
C37 O6 C40 105.6(4) . .
C37 O6 Li2 133.4(4) . .
C40 O6 Li2 119.7(4) . .
C41' O7 C44 118.5(9) . .
C41' O7 C41 37.0(14) . .
C44 O7 C41 97.4(6) . .
C41' O7 Li3 115.7(9) . .
C44 O7 Li3 123.7(4) . .
C41 O7 Li3 117.7(6) . .
C48 O8 C48' 34.2(9) . .
C48 O8 C45 111.5(8) . .
C48' O8 C45 84.1(10) . .
C48 O8 C45' 97.4(7) . .
C48' O8 C45' 101.5(10) . .
C45 O8 C45' 59.7(8) . .
C48 O8 Li3 125.7(6) . .
C48' O8 Li3 139.5(9) . .
C45 O8 Li3 121.4(6) . .
C45' O8 Li3 118.3(5) . .
C15 N1 C7 113.1(3) . .
C15 N1 C8 113.5(3) . .
C7 N1 C8 112.2(2) . .
C15 N1 Li1 104.3(2) . .
C7 N1 Li1 106.7(3) . .
C8 N1 Li1 106.2(3) . .
O1 C1 C2 122.5(3) . .
O1 C1 C6 119.4(3) . .
C2 C1 C6 118.1(3) . .
O1 C1 Li1 46.70(19) . .
C2 C1 Li1 132.0(3) . .
C6 C1 Li1 90.9(2) . .
C3 C2 C1 118.5(3) . .
C3 C2 C17 121.0(3) . .
C1 C2 C17 120.4(3) . .
C2 C3 C4 124.4(4) . .
C2 C3 H3A 117.8 . .
C4 C3 H3A 117.8 . .
C5 C4 C3 116.3(4) . .
C5 C4 C21 122.2(4) . .
C3 C4 C21 121.5(4) . .
C6 C5 C4 122.3(3) . .
C6 C5 H5A 118.9 . .
C4 C5 H5A 118.9 . .
C5 C6 C1 120.5(3) . .
C5 C6 C7 120.9(3) . .
C1 C6 C7 118.7(3) . .
N1 C7 C6 112.4(3) . .
N1 C7 H7A 109.1 . .
C6 C7 H7A 109.1 . .
N1 C7 H7B 109.1 . .
C6 C7 H7B 109.1 . .
H7A C7 H7B 107.9 . .
N1 C8 C9 113.2(3) . .
N1 C8 H8A 108.9 . .
C9 C8 H8A 108.9 . .
N1 C8 H8B 108.9 . .
C9 C8 H8B 108.9 . .
H8A C8 H8B 107.8 . .
C10 C9 C14 120.7(3) . .
C10 C9 C8 120.7(3) . .
C14 C9 C8 118.6(3) . .
C9 C10 C11 122.4(3) . .
C9 C10 H10A 118.8 . .
C11 C10 H10A 118.8 . .
C12 C11 C10 116.2(3) . .
C12 C11 C25 120.6(3) . .
C10 C11 C25 123.0(3) . .
C11 C12 C13 124.2(3) . .
C11 C12 H12A 117.9 . .
C13 C12 H12A 117.9 . .
C12 C13 C14 118.9(3) . .
C12 C13 C29 121.2(3) . .
C14 C13 C29 119.9(3) . .
O2 C14 C13 122.9(3) . .
O2 C14 C9 119.5(3) . .
C13 C14 C9 117.6(3) . .
O2 C14 Li1 45.10(19) . .
C13 C14 Li1 134.3(3) . .
C9 C14 Li1 91.0(2) . .
N1 C15 C16 114.2(3) . .
N1 C15 H15A 108.7 . .
C16 C15 H15A 108.7 . .
N1 C15 H15B 108.7 . .
C16 C15 H15B 108.7 . .
H15A C15 H15B 107.6 . .
O3 C16 O4 124.0(3) . .
O3 C16 C15 120.3(3) . .
O4 C16 C15 115.8(3) . .
O3 C16 Li1 41.10(19) . .
O4 C16 Li1 165.0(3) . .
C15 C16 Li1 79.2(2) . .
O3 C16 Li3 87.3(2) . 2
O4 C16 Li3 36.6(2) . 2
C15 C16 Li3 152.4(3) . 2
Li1 C16 Li3 128.4(2) . 2
C18 C17 C2 109.9(3) . .
C18 C17 C19 107.6(4) . .
C2 C17 C19 112.7(3) . .
C18 C17 C20 109.8(3) . .
C2 C17 C20 110.0(3) . .
C19 C17 C20 106.8(3) . .
C17 C18 H18A 109.5 . .
C17 C18 H18B 109.5 . .
H18A C18 H18B 109.5 . .
C17 C18 H18C 109.5 . .
H18A C18 H18C 109.5 . .
H18B C18 H18C 109.5 . .
C17 C19 H19A 109.5 . .
C17 C19 H19B 109.5 . .
H19A C19 H19B 109.5 . .
C17 C19 H19C 109.5 . .
H19A C19 H19C 109.5 . .
H19B C19 H19C 109.5 . .
C17 C20 H20A 109.5 . .
C17 C20 H20B 109.5 . .
H20A C20 H20B 109.5 . .
C17 C20 H20C 109.5 . .
H20A C20 H20C 109.5 . .
H20B C20 H20C 109.5 . .
C22' C21 C23 60.7(10) . .
C22' C21 C24 123.0(9) . .
C23 C21 C24 122.3(8) . .
C22' C21 C4 114.4(8) . .
C23 C21 C4 114.6(7) . .
C24 C21 C4 112.6(4) . .
C22' C21 C23' 100.4(10) . .
C23 C21 C23' 40.6(8) . .
C24 C21 C23' 95.2(6) . .
C4 C21 C23' 106.6(5) . .
C22' C21 C22 39.8(9) . .
C23 C21 C22 100.2(8) . .
C24 C21 C22 99.0(5) . .
C4 C21 C22 103.7(5) . .
C23' C21 C22 138.2(6) . .
C21 C22 H22A 109.5 . .
C21 C22 H22B 109.5 . .
H22A C22 H22B 109.5 . .
C21 C22 H22C 109.5 . .
H22A C22 H22C 109.5 . .
H22B C22 H22C 109.5 . .
C21 C23 H23A 109.5 . .
C21 C23 H23B 109.5 . .
H23A C23 H23B 109.5 . .
C21 C23 H23C 109.5 . .
H23A C23 H23C 109.5 . .
H23B C23 H23C 109.5 . .
C21 C22' H22D 109.5 . .
C21 C22' H22E 109.5 . .
H22D C22' H22E 109.5 . .
C21 C22' H22F 109.5 . .
H22D C22' H22F 109.5 . .
H22E C22' H22F 109.5 . .
C21 C23' H23D 109.5 . .
C21 C23' H23E 109.5 . .
H23D C23' H23E 109.5 . .
C21 C23' H23F 109.5 . .
H23D C23' H23F 109.5 . .
H23E C23' H23F 109.5 . .
C21 C24 H24A 109.5 . .
C21 C24 H24B 109.5 . .
H24A C24 H24B 109.5 . .
C21 C24 H24C 109.5 . .
H24A C24 H24C 109.5 . .
H24B C24 H24C 109.5 . .
C27 C25 C28 108.9(4) . .
C27 C25 C26 108.2(4) . .
C28 C25 C26 107.6(4) . .
C27 C25 C11 111.8(3) . .
C28 C25 C11 111.7(3) . .
C26 C25 C11 108.6(3) . .
C25 C26 H26A 109.5 . .
C25 C26 H26B 109.5 . .
H26A C26 H26B 109.5 . .
C25 C26 H26C 109.5 . .
H26A C26 H26C 109.5 . .
H26B C26 H26C 109.5 . .
C25 C27 H27A 109.5 . .
C25 C27 H27B 109.5 . .
H27A C27 H27B 109.5 . .
C25 C27 H27C 109.5 . .
H27A C27 H27C 109.5 . .
H27B C27 H27C 109.5 . .
C25 C28 H28A 109.5 . .
C25 C28 H28B 109.5 . .
H28A C28 H28B 109.5 . .
C25 C28 H28C 109.5 . .
H28A C28 H28C 109.5 . .
H28B C28 H28C 109.5 . .
C30 C29 C32 107.7(3) . .
C30 C29 C13 112.2(3) . .
C32 C29 C13 109.6(3) . .
C30 C29 C31 107.3(3) . .
C32 C29 C31 110.1(3) . .
C13 C29 C31 109.7(3) . .
C29 C30 H30A 109.5 . .
C29 C30 H30B 109.5 . .
H30A C30 H30B 109.5 . .
C29 C30 H30C 109.5 . .
H30A C30 H30C 109.5 . .
H30B C30 H30C 109.5 . .
C29 C31 H31A 109.5 . .
C29 C31 H31B 109.5 . .
H31A C31 H31B 109.5 . .
C29 C31 H31C 109.5 . .
H31A C31 H31C 109.5 . .
H31B C31 H31C 109.5 . .
C29 C32 H32A 109.5 . .
C29 C32 H32B 109.5 . .
H32A C32 H32B 109.5 . .
C29 C32 H32C 109.5 . .
H32A C32 H32C 109.5 . .
H32B C32 H32C 109.5 . .
O5 C33 C34 107.1(4) . .
O5 C33 H33A 110.3 . .
C34 C33 H33A 110.3 . .
O5 C33 H33B 110.3 . .
C34 C33 H33B 110.3 . .
H33A C33 H33B 108.5 . .
C35' C34 C35 74.7(9) . .
C35' C34 C33 102.8(7) . .
C35 C34 C33 101.6(5) . .
C34 C35 C36 106.5(8) . .
C34 C35 H35A 110.4 . .
C36 C35 H35A 110.4 . .
C34 C35 H35B 110.4 . .
C36 C35 H35B 110.4 . .
H35A C35 H35B 108.6 . .
O5 C36 C35 102.6(7) . .
O5 C36 H36A 111.3 . .
C35 C36 H36A 111.3 . .
O5 C36 H36B 111.3 . .
C35 C36 H36B 111.3 . .
H36A C36 H36B 109.2 . .
C34 C35' C36' 106.2(9) . .
C34 C35' H35C 110.5 . .
C36' C35' H35C 110.5 . .
C34 C35' H35D 110.5 . .
C36' C35' H35D 110.5 . .
H35C C35' H35D 108.7 . .
O5 C36' C35' 107.1(8) . .
O5 C36' H36C 110.3 . .
C35' C36' H36C 110.3 . .
O5 C36' H36D 110.3 . .
C35' C36' H36D 110.3 . .
H36C C36' H36D 108.5 . .
O6 C37 C38 105.6(5) . .
O6 C37 H37A 110.6 . .
C38 C37 H37A 110.6 . .
O6 C37 H37B 110.6 . .
C38 C37 H37B 110.6 . .
H37A C37 H37B 108.7 . .
C39 C38 C37 106.6(5) . .
C39 C38 H38A 110.4 . .
C37 C38 H38A 110.4 . .
C39 C38 H38B 110.4 . .
C37 C38 H38B 110.4 . .
H38A C38 H38B 108.6 . .
C40 C39 C38 104.1(5) . .
C40 C39 H39A 110.9 . .
C38 C39 H39A 110.9 . .
C40 C39 H39B 110.9 . .
C38 C39 H39B 110.9 . .
H39A C39 H39B 108.9 . .
O6 C40 C39 106.7(4) . .
O6 C40 H40A 110.4 . .
C39 C40 H40A 110.4 . .
O6 C40 H40B 110.4 . .
C39 C40 H40B 110.4 . .
H40A C40 H40B 108.6 . .
C42 C41 O7 104.6(9) . .
C42 C41 H41A 110.8 . .
O7 C41 H41A 110.8 . .
C42 C41 H41B 110.8 . .
O7 C41 H41B 110.8 . .
H41A C41 H41B 108.9 . .
O7 C41' C42 105.4(12) . .
O7 C41' Li3 41.3(7) . .
C42 C41' Li3 139.8(12) . .
O7 C41' H41C 110.7 . .
C42 C41' H41C 110.7 . .
Li3 C41' H41C 75.3 . .
O7 C41' H41D 110.7 . .
C42 C41' H41D 110.7 . .
Li3 C41' H41D 104.0 . .
H41C C41' H41D 108.8 . .
C41 C42 C43 107.4(8) . .
C41 C42 C41' 33.1(10) . .
C43 C42 C41' 94.3(8) . .
C41 C42 H42A 113.3 . .
C43 C42 H42A 132.9 . .
C41' C42 H42A 132.9 . .
C42 C43 C44 105.6(5) . .
C42 C43 H43A 110.6 . .
C44 C43 H43A 110.6 . .
C42 C43 H43B 110.6 . .
C44 C43 H43B 110.6 . .
H43A C43 H43B 108.7 . .
O7 C44 C43 104.5(5) . .
O7 C44 H44A 110.9 . .
C43 C44 H44A 110.9 . .
O7 C44 H44B 110.9 . .
C43 C44 H44B 110.9 . .
H44A C44 H44B 108.9 . .
O8 C45 C46 97.6(10) . .
O8 C45 H45A 112.2 . .
C46 C45 H45A 112.2 . .
O8 C45 H45B 112.2 . .
C46 C45 H45B 112.2 . .
H45A C45 H45B 109.8 . .
C47 C46 C45 106.9(14) . .
C47 C46 H46A 110.3 . .
C45 C46 H46A 110.3 . .
C47 C46 H46B 110.3 . .
C45 C46 H46B 110.3 . .
H46A C46 H46B 108.6 . .
C46 C47 C48 99.3(10) . .
C46 C47 H47A 111.9 . .
C48 C47 H47A 111.9 . .
C46 C47 H47B 111.9 . .
C48 C47 H47B 111.9 . .
H47A C47 H47B 109.6 . .
O8 C48 C47 108.0(8) . .
O8 C48 H48A 110.1 . .
C47 C48 H48A 110.1 . .
O8 C48 H48B 110.1 . .
C47 C48 H48B 110.1 . .
H48A C48 H48B 108.4 . .
C46' C45' O8 106.2(11) . .
C46' C45' H45C 110.5 . .
O8 C45' H45C 110.5 . .
C46' C45' H45D 110.5 . .
O8 C45' H45D 110.5 . .
H45C C45' H45D 108.7 . .
C47' C46' C45' 104.0(19) . .
C47' C46' H46C 111.0 . .
C45' C46' H46C 111.0 . .
C47' C46' H46D 111.0 . .
C45' C46' H46D 111.0 . .
H46C C46' H46D 109.0 . .
C48' C47' C46' 106.9(19) . .
C48' C47' H47C 110.3 . .
C46' C47' H47C 110.3 . .
C48' C47' H47D 110.3 . .
C46' C47' H47D 110.3 . .
H47C C47' H47D 108.6 . .
O8 C48' C47' 114(2) . .
O8 C48' H48C 108.8 . .
C47' C48' H48C 108.8 . .
O8 C48' H48D 108.8 . .
C47' C48' H48D 108.8 . .
H48C C48' H48D 107.6 . .
O9 C49 C51 99.1(16) . .
O9 C49 H49A 112.0 . .
C51 C49 H49A 112.0 . .
O9 C49 H49B 112.0 . .
C51 C49 H49B 112.0 . .
H49A C49 H49B 109.6 . .
C49 O9 C52 108.2(15) . .
C51 C50 C52 109.1(12) . .
C51 C50 H50A 109.9 . .
C52 C50 H50A 109.9 . .
C51 C50 H50B 109.9 . .
C52 C50 H50B 109.9 . .
H50A C50 H50B 108.3 . .
C50 C51 C49 105.8(14) . .
C50 C51 H51A 110.6 . .
C49 C51 H51A 110.6 . .
C50 C51 H51B 110.6 . .
C49 C51 H51B 110.6 . .
H51A C51 H51B 108.7 . .
C50 C52 O9 87.7(12) . .
C55 C61 C55 86.6(14) 5_655 .
C61 C55 C61 93.4(14) 5_655 .
C58 C62 C54 53(2) . .
C58 C62 C70 52(2) . .
C54 C62 C70 80(2) . .
C58 C62 O10 78(2) . .
C54 C62 O10 51.3(17) . .
C70 C62 O10 58.7(13) . .
C58 C54 O10 92.8(18) . .
C58 C54 C62 54(2) . .
O10 C54 C62 72.8(18) . .
C53' O10 C54 152.9(15) . .
C53' O10 C70 91.0(13) . .
C54 O10 C70 83.8(10) . .
C53' O10 C62 141(2) . .
C54 O10 C62 55.8(16) . .
C70 O10 C62 60.6(18) . .
C54 C58 C62 73(3) . .
C54 C58 C70 105(2) . .
C62 C58 C70 81(3) . .
C53 C62' C53' 102.3(14) . .
O10 C53' C62' 109.6(14) . .
C53 C70 C58 177.0(19) . .
C53 C70 O10 104.5(14) . .
C58 C70 O10 77.0(13) . .
C53 C70 C62 137(2) . .
C58 C70 C62 46.5(16) . .
O10 C70 C62 60.7(18) . .
C70 C53 C62' 116.9(15) . .

loop_
_geom_bond_atom_site_label_1
_geom_bond_atom_site_label_2
_geom_bond_distance
_geom_bond_site_symmetry_2
Li1 O3 1.900(6) .
Li1 O2 1.908(6) .
Li1 O1 1.920(6) .
Li1 N1 2.051(6) .
Li1 Li2 2.451(8) .
Li1 C1 2.571(7) .
Li1 C14 2.596(7) .
Li1 C16 2.653(6) .
Li2 O1 1.869(7) .
Li2 O2 1.887(7) .
Li2 O6 1.971(6) .
Li2 O5 2.001(6) .
Li3 O4 1.908(6) .
Li3 O4 1.921(7) 2
Li3 O8 1.939(8) .
Li3 O7 1.961(9) .
Li3 C41' 2.68(2) .
Li3 Li3 2.703(13) 2
Li3 C16 2.785(7) 2
O1 C1 1.331(4) .
O2 C14 1.324(4) .
O3 C16 1.246(4) .
O4 C16 1.273(4) .
O4 Li3 1.921(7) 2
O5 C33 1.426(5) .
O5 C36' 1.459(10) .
O5 C36 1.471(9) .
O6 C37 1.415(6) .
O6 C40 1.429(6) .
O7 C41' 1.161(18) .
O7 C44 1.424(5) .
O7 C41 1.632(13) .
O8 C48 1.329(11) .
O8 C48' 1.34(2) .
O8 C45 1.385(11) .
O8 C45' 1.583(9) .
N1 C15 1.458(4) .
N1 C7 1.476(4) .
N1 C8 1.480(4) .
C1 C2 1.417(5) .
C1 C6 1.424(5) .
C2 C3 1.384(5) .
C2 C17 1.529(5) .
C3 C4 1.393(5) .
C3 H3A 0.9300 .
C4 C5 1.392(5) .
C4 C21 1.533(6) .
C5 C6 1.384(5) .
C5 H5A 0.9300 .
C6 C7 1.499(5) .
C7 H7A 0.9700 .
C7 H7B 0.9700 .
C8 C9 1.500(5) .
C8 H8A 0.9700 .
C8 H8B 0.9700 .
C9 C10 1.380(5) .
C9 C14 1.426(4) .
C10 C11 1.399(5) .
C10 H10A 0.9300 .
C11 C12 1.389(5) .
C11 C25 1.534(5) .
C12 C13 1.391(5) .
C12 H12A 0.9300 .
C13 C14 1.418(5) .
C13 C29 1.539(5) .
C15 C16 1.506(5) .
C15 H15A 0.9700 .
C15 H15B 0.9700 .
C16 Li3 2.785(7) 2
C17 C18 1.524(6) .
C17 C19 1.533(5) .
C17 C20 1.533(5) .
C18 H18A 0.9600 .
C18 H18B 0.9600 .
C18 H18C 0.9600 .
C19 H19A 0.9600 .
C19 H19B 0.9600 .
C19 H19C 0.9600 .
C20 H20A 0.9600 .
C20 H20B 0.9600 .
C20 H20C 0.9600 .
C21 C22' 1.354(15) .
C21 C23 1.433(15) .
C21 C24 1.488(7) .
C21 C23' 1.699(11) .
C21 C22 1.733(11) .
C22 H22A 0.9600 .
C22 H22B 0.9600 .
C22 H22C 0.9600 .
C23 H23A 0.9600 .
C23 H23B 0.9600 .
C23 H23C 0.9600 .
C22' H22D 0.9600 .
C22' H22E 0.9600 .
C22' H22F 0.9600 .
C23' H23D 0.9600 .
C23' H23E 0.9600 .
C23' H23F 0.9600 .
C24 H24A 0.9600 .
C24 H24B 0.9600 .
C24 H24C 0.9600 .
C25 C27 1.521(6) .
C25 C28 1.532(6) .
C25 C26 1.533(6) .
C26 H26A 0.9600 .
C26 H26B 0.9600 .
C26 H26C 0.9600 .
C27 H27A 0.9600 .
C27 H27B 0.9600 .
C27 H27C 0.9600 .
C28 H28A 0.9600 .
C28 H28B 0.9600 .
C28 H28C 0.9600 .
C29 C30 1.529(5) .
C29 C32 1.533(5) .
C29 C31 1.541(5) .
C30 H30A 0.9600 .
C30 H30B 0.9600 .
C30 H30C 0.9600 .
C31 H31A 0.9600 .
C31 H31B 0.9600 .
C31 H31C 0.9600 .
C32 H32A 0.9600 .
C32 H32B 0.9600 .
C32 H32C 0.9600 .
C33 C34 1.500(6) .
C33 H33A 0.9700 .
C33 H33B 0.9700 .
C34 C35' 1.326(14) .
C34 C35 1.497(13) .
C35 C36 1.563(11) .
C35 H35A 0.9700 .
C35 H35B 0.9700 .
C36 H36A 0.9700 .
C36 H36B 0.9700 .
C35' C36' 1.547(15) .
C35' H35C 0.9700 .
C35' H35D 0.9700 .
C36' H36C 0.9700 .
C36' H36D 0.9700 .
C37 C38 1.483(7) .
C37 H37A 0.9700 .
C37 H37B 0.9700 .
C38 C39 1.482(8) .
C38 H38A 0.9700 .
C38 H38B 0.9700 .
C39 C40 1.474(7) .
C39 H39A 0.9700 .
C39 H39B 0.9700 .
C40 H40A 0.9700 .
C40 H40B 0.9700 .
C41 C42 1.378(15) .
C41 H41A 0.9700 .
C41 H41B 0.9700 .
C41' C42 1.801(17) .
C41' H41C 0.9700 .
C41' H41D 0.9700 .
C42 C43 1.471(9) .
C42 H42A 0.9300 .
C43 C44 1.522(9) .
C43 H43A 0.9700 .
C43 H43B 0.9700 .
C44 H44A 0.9700 .
C44 H44B 0.9700 .
C45 C46 1.53(2) .
C45 H45A 0.9700 .
C45 H45B 0.9700 .
C46 C47 1.48(2) .
C46 H46A 0.9700 .
C46 H46B 0.9700 .
C47 C48 1.533(14) .
C47 H47A 0.9700 .
C47 H47B 0.9700 .
C48 H48A 0.9700 .
C48 H48B 0.9700 .
C45' C46' 1.47(2) .
C45' H45C 0.9700 .
C45' H45D 0.9700 .
C46' C47' 1.43(4) .
C46' H46C 0.9700 .
C46' H46D 0.9700 .
C47' C48' 1.38(4) .
C47' H47C 0.9700 .
C47' H47D 0.9700 .
C48' H48C 0.9700 .
C48' H48D 0.9700 .
C49 O9 1.28(2) .
C49 C51 1.38(2) .
C49 H49A 0.9700 .
C49 H49B 0.9700 .
O9 C52 1.41(2) .
C50 C51 1.273(17) .
C50 C52 1.395(17) .
C50 H50A 0.9700 .
C50 H50B 0.9700 .
C51 H51A 0.9700 .
C51 H51B 0.9700 .
C61 C55 1.56(3) 5_655
C61 C55 1.63(2) .
C55 C61 1.56(3) 5_655
C62 C58 1.37(4) .
C62 C54 1.63(5) .
C62 C70 1.88(5) .
C62 O10 1.88(4) .
C54 C58 1.35(3) .
C54 O10 1.54(2) .
O10 C53' 1.415(16) .
O10 C70 1.840(15) .
C58 C70 1.50(3) .
C62' C53 1.377(18) .
C62' C53' 1.460(17) .
C70 C53 1.194(16) .

loop_
_geom_torsion_atom_site_label_1
_geom_torsion_atom_site_label_2
_geom_torsion_atom_site_label_3
_geom_torsion_atom_site_label_4
_geom_torsion
_geom_torsion_site_symmetry_1
_geom_torsion_site_symmetry_4
O3 Li1 Li2 O1 93(2) . .
O2 Li1 Li2 O1 177.1(3) . .
N1 Li1 Li2 O1 -90.8(3) . .
C1 Li1 Li2 O1 -10.09(15) . .
C14 Li1 Li2 O1 -171.4(3) . .
C16 Li1 Li2 O1 -94.7(11) . .
O3 Li1 Li2 O2 -84(2) . .
O1 Li1 Li2 O2 -177.1(3) . .
N1 Li1 Li2 O2 92.0(3) . .
C1 Li1 Li2 O2 172.8(3) . .
C14 Li1 Li2 O2 11.51(15) . .
C16 Li1 Li2 O2 88.2(11) . .
O3 Li1 Li2 O6 -166(2) . .
O2 Li1 Li2 O6 -82.2(5) . .
O1 Li1 Li2 O6 100.7(5) . .
N1 Li1 Li2 O6 9.9(6) . .
C1 Li1 Li2 O6 90.6(5) . .
C14 Li1 Li2 O6 -70.7(5) . .
C16 Li1 Li2 O6 6.0(15) . .
O3 Li1 Li2 O5 4(3) . .
O2 Li1 Li2 O5 88.0(4) . .
O1 Li1 Li2 O5 -89.1(4) . .
N1 Li1 Li2 O5 -179.9(4) . .
C1 Li1 Li2 O5 -99.2(4) . .
C14 Li1 Li2 O5 99.6(4) . .
C16 Li1 Li2 O5 176.3(9) . .
O2 Li2 O1 C1 104.5(8) . .
O6 Li2 O1 C1 -18.3(11) . .
O5 Li2 O1 C1 -135.2(7) . .
Li1 Li2 O1 C1 102.3(8) . .
O2 Li2 O1 Li1 2.3(3) . .
O6 Li2 O1 Li1 -120.6(4) . .
O5 Li2 O1 Li1 122.5(4) . .
O3 Li1 O1 C1 31.8(5) . .
O2 Li1 O1 C1 -162.4(2) . .
N1 Li1 O1 C1 -62.3(3) . .
Li2 Li1 O1 C1 -160.2(3) . .
C14 Li1 O1 C1 -149.8(3) . .
C16 Li1 O1 C1 -2.2(4) . .
O3 Li1 O1 Li2 -168.1(4) . .
O2 Li1 O1 Li2 -2.2(3) . .
N1 Li1 O1 Li2 97.8(3) . .
C1 Li1 O1 Li2 160.2(3) . .
C14 Li1 O1 Li2 10.3(3) . .
C16 Li1 O1 Li2 158.0(4) . .
O1 Li2 O2 C14 -109.2(7) . .
O6 Li2 O2 C14 21.3(9) . .
O5 Li2 O2 C14 130.2(6) . .
Li1 Li2 O2 C14 -106.9(7) . .
O1 Li2 O2 Li1 -2.3(3) . .
O6 Li2 O2 Li1 128.2(3) . .
O5 Li2 O2 Li1 -122.8(3) . .
O3 Li1 O2 C14 -34.8(4) . .
O1 Li1 O2 C14 158.9(2) . .
N1 Li1 O2 C14 59.5(3) . .
Li2 Li1 O2 C14 156.7(3) . .
C1 Li1 O2 C14 147.9(3) . .
C16 Li1 O2 C14 -2.0(4) . .
O3 Li1 O2 Li2 168.5(4) . .
O1 Li1 O2 Li2 2.2(3) . .
N1 Li1 O2 Li2 -97.2(3) . .
C1 Li1 O2 Li2 -8.8(3) . .
C14 Li1 O2 Li2 -156.7(3) . .
C16 Li1 O2 Li2 -158.7(4) . .
O2 Li1 O3 C16 98.2(4) . .
O1 Li1 O3 C16 -100.0(4) . .
N1 Li1 O3 C16 -1.3(4) . .
Li2 Li1 O3 C16 175(2) . .
C1 Li1 O3 C16 -84.1(3) . .
C14 Li1 O3 C16 81.4(3) . .
O4 Li3 O4 C16 177.9(5) 2 .
O8 Li3 O4 C16 -65.6(9) . .
O7 Li3 O4 C16 62.2(9) . .
C41' Li3 O4 C16 76.8(9) . .
Li3 Li3 O4 C16 178.5(9) 2 .
C16 Li3 O4 C16 177.3(6) 2 .
O4 Li3 O4 Li3 -0.6(5) 2 2
O8 Li3 O4 Li3 115.9(3) . 2
O7 Li3 O4 Li3 -116.3(3) . 2
C41' Li3 O4 Li3 -101.7(6) . 2
C16 Li3 O4 Li3 -1.3(6) 2 2
O1 Li2 O5 C33 -59.5(5) . .
O2 Li2 O5 C33 53.8(5) . .
O6 Li2 O5 C33 170.3(4) . .
Li1 Li2 O5 C33 -2.4(7) . .
O1 Li2 O5 C36' 160.1(7) . .
O2 Li2 O5 C36' -86.6(7) . .
O6 Li2 O5 C36' 29.9(8) . .
Li1 Li2 O5 C36' -142.8(7) . .
O1 Li2 O5 C36 90.0(6) . .
O2 Li2 O5 C36 -156.7(5) . .
O6 Li2 O5 C36 -40.2(6) . .
Li1 Li2 O5 C36 147.1(6) . .
O1 Li2 O6 C37 -16.2(7) . .
O2 Li2 O6 C37 -134.3(5) . .
O5 Li2 O6 C37 107.7(5) . .
Li1 Li2 O6 C37 -80.0(7) . .
O1 Li2 O6 C40 149.1(4) . .
O2 Li2 O6 C40 30.9(5) . .
O5 Li2 O6 C40 -87.0(4) . .
Li1 Li2 O6 C40 85.3(6) . .
O4 Li3 O7 C41' 39.8(16) . .
O4 Li3 O7 C41' -62.4(15) 2 .
O8 Li3 O7 C41' 170.9(15) . .
Li3 Li3 O7 C41' -12.5(16) 2 .
C16 Li3 O7 C41' -82.7(15) 2 .
O4 Li3 O7 C44 -157.1(5) . .
O4 Li3 O7 C44 100.8(5) 2 .
O8 Li3 O7 C44 -26.0(6) . .
C41' Li3 O7 C44 163.1(17) . .
Li3 Li3 O7 C44 150.6(5) 2 .
C16 Li3 O7 C44 80.4(5) 2 .
O4 Li3 O7 C41 81.3(7) . .
O4 Li3 O7 C41 -20.8(7) 2 .
O8 Li3 O7 C41 -147.6(7) . .
C41' Li3 O7 C41 41.5(16) . .
Li3 Li3 O7 C41 29.1(9) 2 .
C16 Li3 O7 C41 -41.2(7) 2 .
O4 Li3 O8 C48 10.4(11) . .
O4 Li3 O8 C48 112.6(10) 2 .
O7 Li3 O8 C48 -121.2(10) . .
C41' Li3 O8 C48 -116.5(13) . .
Li3 Li3 O8 C48 62.1(12) 2 .
C16 Li3 O8 C48 133.8(10) 2 .
O4 Li3 O8 C48' 53.8(14) . .
O4 Li3 O8 C48' 155.9(13) 2 .
O7 Li3 O8 C48' -77.9(14) . .
C41' Li3 O8 C48' -73.2(16) . .
Li3 Li3 O8 C48' 105.4(14) 2 .
C16 Li3 O8 C48' 177.2(13) 2 .
O4 Li3 O8 C45 175.8(9) . .
O4 Li3 O8 C45 -82.1(10) 2 .
O7 Li3 O8 C45 44.2(10) . .
C41' Li3 O8 C45 48.9(12) . .
Li3 Li3 O8 C45 -132.5(10) 2 .
C16 Li3 O8 C45 -60.8(9) 2 .
O4 Li3 O8 C45' -114.2(7) . .
O4 Li3 O8 C45' -12.1(8) 2 .
O7 Li3 O8 C45' 114.1(7) . .
C41' Li3 O8 C45' 118.8(10) . .
Li3 Li3 O8 C45' -62.5(8) 2 .
C16 Li3 O8 C45' 9.2(7) 2 .
O3 Li1 N1 C15 0.3(3) . .
O2 Li1 N1 C15 -129.0(3) . .
O1 Li1 N1 C15 131.4(3) . .
Li2 Li1 N1 C15 -179.1(3) . .
C1 Li1 N1 C15 104.7(2) . .
C14 Li1 N1 C15 -103.8(2) . .
C16 Li1 N1 C15 -0.4(2) . .
O3 Li1 N1 C7 -119.7(3) . .
O2 Li1 N1 C7 111.0(3) . .
O1 Li1 N1 C7 11.5(3) . .
Li2 Li1 N1 C7 60.9(3) . .
C1 Li1 N1 C7 -15.2(3) . .
C14 Li1 N1 C7 136.3(2) . .
C16 Li1 N1 C7 -120.3(2) . .
O3 Li1 N1 C8 120.4(3) . .
O2 Li1 N1 C8 -8.9(3) . .
O1 Li1 N1 C8 -108.4(3) . .
Li2 Li1 N1 C8 -59.0(3) . .
C1 Li1 N1 C8 -135.1(2) . .
C14 Li1 N1 C8 16.4(2) . .
C16 Li1 N1 C8 119.8(2) . .
Li2 O1 C1 C2 142.3(8) . .
Li1 O1 C1 C2 -119.3(3) . .
Li2 O1 C1 C6 -38.7(10) . .
Li1 O1 C1 C6 59.7(4) . .
Li2 O1 C1 Li1 -98.4(9) . .
O3 Li1 C1 O1 -155.8(4) . .
O2 Li1 C1 O1 22.0(3) . .
N1 Li1 C1 O1 118.0(3) . .
Li2 Li1 C1 O1 15.1(2) . .
C14 Li1 C1 O1 52.2(5) . .
C16 Li1 C1 O1 178.3(3) . .
O3 Li1 C1 C2 -57.5(4) . .
O2 Li1 C1 C2 120.3(4) . .
O1 Li1 C1 C2 98.4(4) . .
N1 Li1 C1 C2 -143.6(3) . .
Li2 Li1 C1 C2 113.5(4) . .
C14 Li1 C1 C2 150.5(4) . .
C16 Li1 C1 C2 -83.3(4) . .
O3 Li1 C1 C6 73.0(3) . .
O2 Li1 C1 C6 -109.2(4) . .
O1 Li1 C1 C6 -131.2(3) . .
N1 Li1 C1 C6 -13.2(2) . .
Li2 Li1 C1 C6 -116.1(3) . .
C14 Li1 C1 C6 -79.0(5) . .
C16 Li1 C1 C6 47.1(3) . .
O1 C1 C2 C3 177.4(3) . .
C6 C1 C2 C3 -1.6(5) . .
Li1 C1 C2 C3 118.8(4) . .
O1 C1 C2 C17 -1.9(5) . .
C6 C1 C2 C17 179.1(3) . .
Li1 C1 C2 C17 -60.5(5) . .
C1 C2 C3 C4 1.3(6) . .
C17 C2 C3 C4 -179.4(4) . .
C2 C3 C4 C5 -0.7(7) . .
C2 C3 C4 C21 -178.2(4) . .
C3 C4 C5 C6 0.4(6) . .
C21 C4 C5 C6 177.9(4) . .
C4 C5 C6 C1 -0.8(6) . .
C4 C5 C6 C7 178.0(4) . .
O1 C1 C6 C5 -177.7(3) . .
C2 C1 C6 C5 1.4(5) . .
Li1 C1 C6 C5 -138.8(3) . .
O1 C1 C6 C7 3.5(5) . .
C2 C1 C6 C7 -177.4(3) . .
Li1 C1 C6 C7 42.4(3) . .
C15 N1 C7 C6 -70.9(3) . .
C8 N1 C7 C6 159.1(3) . .
Li1 N1 C7 C6 43.2(3) . .
C5 C6 C7 N1 114.2(4) . .
C1 C6 C7 N1 -67.0(4) . .
C15 N1 C8 C9 69.3(3) . .
C7 N1 C8 C9 -160.9(3) . .
Li1 N1 C8 C9 -44.7(3) . .
N1 C8 C9 C10 -114.5(3) . .
N1 C8 C9 C14 66.9(4) . .
C14 C9 C10 C11 0.4(5) . .
C8 C9 C10 C11 -178.1(3) . .
C9 C10 C11 C12 1.0(5) . .
C9 C10 C11 C25 -174.8(3) . .
C10 C11 C12 C13 -0.4(5) . .
C25 C11 C12 C13 175.5(3) . .
C11 C12 C13 C14 -1.6(6) . .
C11 C12 C13 C29 177.8(3) . .
Li2 O2 C14 C13 -136.1(6) . .
Li1 O2 C14 C13 122.0(3) . .
Li2 O2 C14 C9 44.3(8) . .
Li1 O2 C14 C9 -57.5(4) . .
Li2 O2 C14 Li1 101.8(7) . .
C12 C13 C14 O2 -176.7(3) . .
C29 C13 C14 O2 3.9(5) . .
C12 C13 C14 C9 2.9(5) . .
C29 C13 C14 C9 -176.6(3) . .
C12 C13 C14 Li1 -119.6(4) . .
C29 C13 C14 Li1 61.0(5) . .
C10 C9 C14 O2 177.2(3) . .
C8 C9 C14 O2 -4.2(5) . .
C10 C9 C14 C13 -2.3(5) . .
C8 C9 C14 C13 176.2(3) . .
C10 C9 C14 Li1 140.5(3) . .
C8 C9 C14 Li1 -40.9(3) . .
O3 Li1 C14 O2 152.9(4) . .
O1 Li1 C14 O2 -25.9(3) . .
N1 Li1 C14 O2 -120.9(3) . .
Li2 Li1 C14 O2 -18.0(2) . .
C1 Li1 C14 O2 -55.1(5) . .
C16 Li1 C14 O2 178.4(3) . .
O3 Li1 C14 C13 57.2(4) . .
O2 Li1 C14 C13 -95.6(4) . .
O1 Li1 C14 C13 -121.5(4) . .
N1 Li1 C14 C13 143.4(3) . .
Li2 Li1 C14 C13 -113.6(4) . .
C1 Li1 C14 C13 -150.7(4) . .
C16 Li1 C14 C13 82.8(4) . .
O3 Li1 C14 C9 -74.3(3) . .
O2 Li1 C14 C9 132.8(3) . .
O1 Li1 C14 C9 106.9(3) . .
N1 Li1 C14 C9 11.8(2) . .
Li2 Li1 C14 C9 114.8(3) . .
C1 Li1 C14 C9 77.7(5) . .
C16 Li1 C14 C9 -48.8(3) . .
C7 N1 C15 C16 116.2(3) . .
C8 N1 C15 C16 -114.5(3) . .
Li1 N1 C15 C16 0.6(4) . .
Li1 O3 C16 O4 -178.3(4) . .
Li1 O3 C16 C15 2.1(5) . .
Li1 O3 C16 Li3 -177.0(3) . 2
Li3 O4 C16 O3 -176.2(6) . .
Li3 O4 C16 O3 2.1(6) 2 .
Li3 O4 C16 C15 3.4(9) . .
Li3 O4 C16 C15 -178.3(4) 2 .
Li3 O4 C16 Li1 179(100) . .
Li3 O4 C16 Li1 -2.3(14) 2 .
Li3 O4 C16 Li3 -178.3(11) . 2
N1 C15 C16 O3 -1.9(5) . .
N1 C15 C16 O4 178.5(3) . .
N1 C15 C16 Li1 -0.5(3) . .
N1 C15 C16 Li3 176.2(5) . 2
O2 Li1 C16 O3 -102.7(5) . .
O1 Li1 C16 O3 102.6(5) . .
N1 Li1 C16 O3 178.5(4) . .
Li2 Li1 C16 O3 -177.3(13) . .
C1 Li1 C16 O3 101.4(4) . .
C14 Li1 C16 O3 -103.7(4) . .
O3 Li1 C16 O4 5.6(12) . .
O2 Li1 C16 O4 -97.1(12) . .
O1 Li1 C16 O4 108.1(12) . .
N1 Li1 C16 O4 -176.0(12) . .
Li2 Li1 C16 O4 -171.7(11) . .
C1 Li1 C16 O4 107.0(12) . .
C14 Li1 C16 O4 -98.1(12) . .
O3 Li1 C16 C15 -178.1(4) . .
O2 Li1 C16 C15 79.2(4) . .
O1 Li1 C16 C15 -75.6(4) . .
N1 Li1 C16 C15 0.4(2) . .
Li2 Li1 C16 C15 4.6(12) . .
C1 Li1 C16 C15 -76.7(3) . .
C14 Li1 C16 C15 78.2(3) . .
O3 Li1 C16 Li3 3.8(4) . 2
O2 Li1 C16 Li3 -98.9(4) . 2
O1 Li1 C16 Li3 106.3(4) . 2
N1 Li1 C16 Li3 -177.7(3) . 2
Li2 Li1 C16 Li3 -173.5(10) . 2
C1 Li1 C16 Li3 105.2(3) . 2
C14 Li1 C16 Li3 -99.9(3) . 2
C3 C2 C17 C18 -117.3(4) . .
C1 C2 C17 C18 62.0(5) . .
C3 C2 C17 C19 2.7(5) . .
C1 C2 C17 C19 -178.0(4) . .
C3 C2 C17 C20 121.8(4) . .
C1 C2 C17 C20 -58.9(5) . .
C5 C4 C21 C22' -62.6(12) . .
C3 C4 C21 C22' 114.7(11) . .
C5 C4 C21 C23 4.8(11) . .
C3 C4 C21 C23 -177.8(9) . .
C5 C4 C21 C24 150.6(5) . .
C3 C4 C21 C24 -32.0(7) . .
C5 C4 C21 C23' 47.4(8) . .
C3 C4 C21 C23' -135.2(6) . .
C5 C4 C21 C22 -103.4(5) . .
C3 C4 C21 C22 74.0(6) . .
C12 C11 C25 C27 165.7(4) . .
C10 C11 C25 C27 -18.8(6) . .
C12 C11 C25 C28 43.3(5) . .
C10 C11 C25 C28 -141.1(4) . .
C12 C11 C25 C26 -75.1(5) . .
C10 C11 C25 C26 100.4(4) . .
C12 C13 C29 C30 -1.3(5) . .
C14 C13 C29 C30 178.1(3) . .
C12 C13 C29 C32 -121.0(4) . .
C14 C13 C29 C32 58.4(4) . .
C12 C13 C29 C31 117.9(4) . .
C14 C13 C29 C31 -62.7(4) . .
C36' O5 C33 C34 -37.4(7) . .
C36 O5 C33 C34 23.3(7) . .
Li2 O5 C33 C34 174.4(4) . .
O5 C33 C34 C35' 43.0(10) . .
O5 C33 C34 C35 -33.6(7) . .
C35' C34 C35 C36 -68.9(9) . .
C33 C34 C35 C36 31.4(9) . .
C33 O5 C36 C35 -2.9(9) . .
C36' O5 C36 C35 86.1(9) . .
Li2 O5 C36 C35 -156.9(6) . .
C34 C35 C36 O5 -18.4(10) . .
C35 C34 C35' C36' 71.4(11) . .
C33 C34 C35' C36' -27.3(14) . .
C33 O5 C36' C35' 20.1(11) . .
C36 O5 C36' C35' -88.3(11) . .
Li2 O5 C36' C35' 168.6(8) . .
C34 C35' C36' O5 5.4(16) . .
C40 O6 C37 C38 -32.0(5) . .
Li2 O6 C37 C38 134.7(4) . .
O6 C37 C38 C39 18.2(6) . .
C37 C38 C39 C40 2.1(6) . .
C37 O6 C40 C39 34.0(6) . .
Li2 O6 C40 C39 -134.9(4) . .
C38 C39 C40 O6 -21.7(6) . .
C41' O7 C41 C42 -86(2) . .
C44 O7 C41 C42 42.8(10) . .
Li3 O7 C41 C42 177.2(7) . .
C44 O7 C41' C42 -12(2) . .
C41 O7 C41' C42 50.0(13) . .
Li3 O7 C41' C42 152.5(8) . .
C44 O7 C41' Li3 -164.1(15) . .
C41 O7 C41' Li3 -102.5(16) . .
O4 Li3 C41' O7 -144.6(14) . .
O4 Li3 C41' O7 123.7(14) 2 .
O8 Li3 C41' O7 -11.5(19) . .
Li3 Li3 C41' O7 169.7(13) 2 .
C16 Li3 C41' O7 100.6(14) 2 .
O4 Li3 C41' C42 171.9(18) . .
O4 Li3 C41' C42 80.2(19) 2 .
O8 Li3 C41' C42 -55(2) . .
O7 Li3 C41' C42 -43.6(12) . .
Li3 Li3 C41' C42 126.1(18) 2 .
C16 Li3 C41' C42 57.1(19) 2 .
O7 C41 C42 C43 -25.1(11) . .
O7 C41 C42 C41' 45.1(14) . .
O7 C41' C42 C41 -88(3) . .
Li3 C41' C42 C41 -60(2) . .
O7 C41' C42 C43 28.1(18) . .
Li3 C41' C42 C43 56.2(19) . .
C41 C42 C43 C44 -0.6(11) . .
C41' C42 C43 C44 -31.6(11) . .
C41' O7 C44 C43 -9.4(17) . .
C41 O7 C44 C43 -41.6(7) . .
Li3 O7 C44 C43 -172.1(5) . .
C42 C43 C44 O7 30.0(7) . .
C48 O8 C45 C46 -40.7(17) . .
C48' O8 C45 C46 -61.6(16) . .
C45' O8 C45 C46 45.3(13) . .
Li3 O8 C45 C46 152.0(13) . .
O8 C45 C46 C47 37(2) . .
C45 C46 C47 C48 -21(2) . .
C48' O8 C48 C47 69(2) . .
C45 O8 C48 C47 29.4(16) . .
C45' O8 C48 C47 -30.9(14) . .
Li3 O8 C48 C47 -163.9(8) . .
C46 C47 C48 O8 -3(2) . .
C48 O8 C45' C46' 36.6(18) . .
C48' O8 C45' C46' 2.1(18) . .
C45 O8 C45' C46' -74.0(16) . .
Li3 O8 C45' C46' 174.2(15) . .
O8 C45' C46' C47' 14(4) . .
C45' C46' C47' C48' -25(5) . .
C48 O8 C48' C47' -105(3) . .
C45 O8 C48' C47' 39(2) . .
C45' O8 C48' C47' -19(2) . .
Li3 O8 C48' C47' 171.9(18) . .
C46' C47' C48' O8 29(4) . .
C51 C49 O9 C52 -42(3) . .
C52 C50 C51 C49 25(3) . .
O9 C49 C51 C50 10(3) . .
C51 C50 C52 O9 -45.0(16) . .
C49 O9 C52 C50 53.5(19) . .
C55 C61 C55 C61 0.007(2) 5_655 5_655
C70 C62 C54 C58 49.2(19) . .
O10 C62 C54 C58 107(2) . .
C58 C62 C54 O10 -107(2) . .
C70 C62 C54 O10 -57.4(12) . .
C58 C54 O10 C53' 87(4) . .
C62 C54 O10 C53' 138(4) . .
C58 C54 O10 C70 7.5(19) . .
C62 C54 O10 C70 58(2) . .
C58 C54 O10 C62 -51(2) . .
C58 C62 O10 C53' -100(3) . .
C54 C62 O10 C53' -151(2) . .
C70 C62 O10 C53' -47(3) . .
C58 C62 O10 C54 51(2) . .
C70 C62 O10 C54 104(2) . .
C58 C62 O10 C70 -52(2) . .
C54 C62 O10 C70 -104(2) . .
O10 C54 C58 C62 66(2) . .
O10 C54 C58 C70 -9(2) . .
C62 C54 C58 C70 -76(3) . .
C70 C62 C58 C54 -109(2) . .
O10 C62 C58 C54 -49.8(17) . .
C54 C62 C58 C70 109(2) . .
O10 C62 C58 C70 59.1(16) . .
C54 O10 C53' C62' -112(3) . .
C70 O10 C53' C62' -33.6(11) . .
C62 O10 C53' C62' 6(3) . .
C53 C62' C53' O10 42.5(15) . .
C54 C58 C70 C53 -112(36) . .
C62 C58 C70 C53 179(100) . .
C54 C58 C70 O10 8(2) . .
C62 C58 C70 O10 -62(3) . .
C54 C58 C70 C62 70(3) . .
C53' O10 C70 C53 17.1(16) . .
C54 O10 C70 C53 170.4(18) . .
C62 O10 C70 C53 -136(2) . .
C53' O10 C70 C58 -160.2(14) . .
C54 O10 C70 C58 -6.9(18) . .
C62 O10 C70 C58 47(2) . .
C53' O10 C70 C62 153(2) . .
C54 O10 C70 C62 -54.0(18) . .
C58 C62 C70 C53 -180(3) . .
C54 C62 C70 C53 130(3) . .
O10 C62 C70 C53 80(3) . .
C54 C62 C70 C58 -50(2) . .
O10 C62 C70 C58 -100(3) . .
C58 C62 C70 O10 100(3) . .
C54 C62 C70 O10 50.4(17) . .
C58 C70 C53 C62' 127(36) . .
O10 C70 C53 C62' 8(2) . .
C62 C70 C53 C62' -55(4) . .
C53' C62' C53 C70 -29(2) . .
